data_1010451
loop_
_publ_author_name
'Nowacki, W'

_publ_section_title 'Die Kristallstruktur des Sc F~3~'
_journal_coden_ASTM ZEKGAX
_journal_name_full
;
Zeitschrift fuer Kristallographie, Kristallgeometrie, Kristallphysik,
Kristallchemie (-144,1977)
;
_journal_page_first 273
_journal_page_last 282
_journal_volume 101
_journal_year 1939
_chemical_formula_structural 'Sc F3'
_chemical_formula_sum 'F3 Sc'
_chemical_name_systematic 'Scandium fluoride'
_space_group_IT_number 155
_symmetry_cell_setting trigonal
_symmetry_space_group_name_Hall 'P 3* 2'
_symmetry_space_group_name_H-M 'R 3 2 :R'
_cell_angle_alpha 89.575
_cell_angle_beta 89.575
_cell_angle_gamma 89.575
_cell_formula_units_Z 1
_cell_length_a 4.022
_cell_length_b 4.022
_cell_length_c 4.022
_cell_volume 65.1
_cod_original_sg_symbol_H-M 'R 3 2 R'
_cod_database_code 1010451

loop_
_symmetry_equiv_pos_as_xyz
x,y,z
-y,-x,-z
y,z,x
-x,-z,-y
z,x,y
-z,-y,-x

loop_
_atom_site_label
_atom_site_type_symbol
_atom_site_symmetry_multiplicity
_atom_site_Wyckoff_symbol
_atom_site_fract_x
_atom_site_fract_y
_atom_site_fract_z
_atom_site_occupancy
_atom_site_attached_hydrogens
_atom_site_calc_flag
Sc1 Sc3+ 1 a 0. 0. 0. 1. 0 d
F1 F1- 3 e 0.5 0.275(25) -0.275(25) 1. 0 d

loop_
_atom_type_symbol
_atom_type_oxidation_number
Sc3+ 3.000
F1- -1.000
